data_7026228
loop_
_publ_author_name
'Vasudevan, Kalyan V.'
'Butorac, Rachel R.'
'Abernethy, Colin D.'
'Cowley, Alan H.'

_publ_section_title
;
 Synthesis and coordination compounds of a bis(imino)acenaphthene
 (BIAN)-supported N-heterocyclic carbene.
;
_journal_issue 31
_journal_name_full 'Dalton transactions (Cambridge, England : 2003)'
_journal_page_first 7401
_journal_page_last 7408
_journal_paper_doi 10.1039/c0dt00278j
_journal_volume 39
_journal_year 2010
_chemical_formula_moiety 'C45 H52 Cl Ir N2'
_chemical_formula_sum 'C45 H52 Cl Ir N2'
_chemical_formula_weight 848.60
_space_group_IT_number 14
_symmetry_cell_setting monoclinic
_symmetry_space_group_name_Hall '-P 2ybc'
_symmetry_space_group_name_H-M 'P 1 21/c 1'
_atom_sites_solution_hydrogens geom
_atom_sites_solution_primary direct
_atom_sites_solution_secondary difmap
_audit_creation_method
;
manual editing of the .cif file
created by SHELXTL Ver. 6.10
;
_cell_angle_alpha 90.00
_cell_angle_beta 112.63(3)
_cell_angle_gamma 90.00
_cell_formula_units_Z 4
_cell_length_a 19.933(4)
_cell_length_b 12.719(3)
_cell_length_c 15.990(3)
_cell_measurement_reflns_used 7386
_cell_measurement_temperature 153(2)
_cell_measurement_theta_max 27.48
_cell_measurement_theta_min 1.00
_cell_volume 3741.8(16)
_computing_cell_refinement 'Collect software, Nonius B.V. 1998'
_computing_data_collection 'Collect software, Nonius B.V. 1998'
_computing_data_reduction
;
DENZO and Scalepack (Otwinoski and Minor, 1997)
;
_computing_molecular_graphics 'XP SHELXTL/PC, Siemens Analytical'
_computing_structure_refinement 'XL SHELXTL/PC, Siemens Analytical'
_computing_structure_solution
;
SIR97 - Altomare A., Burla M.C., Camalli M., Cascarano G.L., Giacovazzo C.,
Guagliardi A., Moliterni A.G.G., Polidori G.,Spagna R.
;
_diffrn_ambient_temperature 153(2)
_diffrn_measured_fraction_theta_full 0.999
_diffrn_measured_fraction_theta_max 0.999
_diffrn_measurement_device_type 'Nonius Kappa CCD'
_diffrn_measurement_method \w-scan
_diffrn_radiation_monochromator graphite
_diffrn_radiation_source 'fine-focus sealed tube'
_diffrn_radiation_type MoK\a
_diffrn_radiation_wavelength 0.71073
_diffrn_reflns_av_R_equivalents 0.0593
_diffrn_reflns_av_sigmaI/netI 0.0951
_diffrn_reflns_limit_h_max 23
_diffrn_reflns_limit_h_min -23
_diffrn_reflns_limit_k_max 14
_diffrn_reflns_limit_k_min -15
_diffrn_reflns_limit_l_max 19
_diffrn_reflns_limit_l_min -18
_diffrn_reflns_number 11443
_diffrn_reflns_theta_full 25.00
_diffrn_reflns_theta_max 25.00
_diffrn_reflns_theta_min 1.95
_exptl_absorpt_coefficient_mu 3.674
_exptl_absorpt_correction_T_max .832
_exptl_absorpt_correction_T_min .710
_exptl_absorpt_correction_type multi-scan
_exptl_absorpt_process_details 'DENZO and Scalepack (Otwinoski and Minor, 1997)'
_exptl_crystal_colour Orange
_exptl_crystal_density_diffrn 1.506
_exptl_crystal_density_method 'not measured'
_exptl_crystal_description block
_exptl_crystal_F_000 1720
_exptl_crystal_size_max 0.14
_exptl_crystal_size_mid 0.08
_exptl_crystal_size_min 0.05
_refine_diff_density_max 1.459
_refine_diff_density_min -0.584
_refine_diff_density_rms 0.122
_refine_ls_extinction_method none
_refine_ls_goodness_of_fit_ref 1.008
_refine_ls_hydrogen_treatment constr
_refine_ls_matrix_type full
_refine_ls_number_parameters 450
_refine_ls_number_reflns 6582
_refine_ls_number_restraints 0
_refine_ls_restrained_S_all 1.008
_refine_ls_R_factor_all 0.1010
_refine_ls_R_factor_gt 0.0395
_refine_ls_shift/su_max 0.001
_refine_ls_shift/su_mean 0.000
_refine_ls_structure_factor_coef Fsqd
_refine_ls_weighting_details 'calc w=1/[\s^2^(Fo^2^)+(0.0112P)^2^+2.3868P] where P=(Fo^2^+2Fc^2^)/3'
_refine_ls_weighting_scheme calc
_refine_ls_wR_factor_gt 0.0594
_refine_ls_wR_factor_ref 0.0742
_reflns_number_gt 3813
_reflns_number_total 6582
_reflns_threshold_expression >2sigma(I)
_cod_data_source_file c0dt00278j.txt
_cod_data_source_block kvkv201a
_cod_original_sg_symbol_Hall -p2ybc
_cod_original_sg_symbol_H-M P21/c
_cod_database_code 7026228

loop_
_symmetry_equiv_pos_as_xyz
'x, y, z'
'x, -y+1/2, z+1/2'
'-x, -y, -z'
'-x, y-1/2, -z-1/2'

loop_
_atom_site_label
_atom_site_type_symbol
_atom_site_fract_x
_atom_site_fract_y
_atom_site_fract_z
_atom_site_U_iso_or_equiv
_atom_site_adp_type
_atom_site_occupancy
_atom_site_symmetry_multiplicity
_atom_site_calc_flag
_atom_site_refinement_flags
C8 C 0.0340(3) 0.0095(6) -0.3103(4) 0.0240(14) Uani 1 1 d .
C35 C 0.2588(3) 0.2641(5) 0.0493(5) 0.0365(19) Uani 1 1 d .
H35 H 0.2341 0.2048 0.0644 0.044 Uiso 1 1 calc R
C36 C 0.2929(3) 0.3298(6) 0.1337(5) 0.047(2) Uani 1 1 d .
H36A H 0.3282 0.2884 0.1802 0.071 Uiso 1 1 calc R
H36B H 0.2560 0.3530 0.1541 0.071 Uiso 1 1 calc R
H36C H 0.3164 0.3898 0.1205 0.071 Uiso 1 1 calc R
C37 C 0.2012(4) 0.3276(6) -0.0260(5) 0.071(3) Uani 1 1 d .
H37A H 0.2247 0.3794 -0.0490 0.106 Uiso 1 1 calc R
H37B H 0.1696 0.3619 -0.0019 0.106 Uiso 1 1 calc R
H37C H 0.1732 0.2811 -0.0741 0.106 Uiso 1 1 calc R
C38 C 0.3841(3) 0.0919(6) 0.2984(4) 0.0328(17) Uani 1 1 d .
H38 H 0.3581 0.1485 0.3150 0.039 Uiso 1 1 calc R
C39 C 0.4536(3) 0.1260(6) 0.2899(5) 0.044(2) Uani 1 1 d .
H39A H 0.4462 0.1946 0.2614 0.053 Uiso 1 1 calc R
H39B H 0.4911 0.1332 0.3502 0.053 Uiso 1 1 calc R
C40 C 0.4801(3) 0.0523(6) 0.2366(5) 0.042(2) Uani 1 1 d .
H40A H 0.5157 0.0051 0.2780 0.050 Uiso 1 1 calc R
H40B H 0.5042 0.0925 0.2047 0.050 Uiso 1 1 calc R
C41 C 0.4187(3) -0.0130(6) 0.1677(4) 0.0292(16) Uani 1 1 d .
H41 H 0.4157 -0.0068 0.1053 0.035 Uiso 1 1 calc R
C42 C 0.3961(3) -0.1120(5) 0.1880(5) 0.0333(17) Uani 1 1 d .
H42 H 0.3806 -0.1616 0.1372 0.040 Uiso 1 1 calc R
C43 C 0.4275(4) -0.1636(6) 0.2801(5) 0.048(2) Uani 1 1 d .
H43A H 0.4764 -0.1877 0.2911 0.057 Uiso 1 1 calc R
H43B H 0.3984 -0.2247 0.2802 0.057 Uiso 1 1 calc R
C44 C 0.4301(4) -0.0907(6) 0.3557(5) 0.046(2) Uani 1 1 d .
H44A H 0.4245 -0.1319 0.4036 0.055 Uiso 1 1 calc R
H44B H 0.4775 -0.0575 0.3805 0.055 Uiso 1 1 calc R
C45 C 0.3731(3) -0.0072(6) 0.3269(4) 0.0331(16) Uani 1 1 d .
H45 H 0.3404 -0.0082 0.3596 0.040 Uiso 1 1 calc R
Cl1 Cl 0.21599(8) 0.08444(14) 0.19437(12) 0.0392(5) Uani 1 1 d .
Ir1 Ir 0.317754(10) 0.00265(3) 0.180569(15) 0.02386(8) Uani 1 1 d .
C1 C 0.2534(3) -0.0210(4) 0.0475(4) 0.0206(16) Uani 1 1 d .
C2 C 0.1538(3) -0.0557(5) -0.0794(4) 0.0203(15) Uani 1 1 d .
C3 C 0.1868(3) 0.0301(4) -0.0972(4) 0.0188(15) Uani 1 1 d .
C4 C 0.0889(3) -0.0807(5) -0.1610(4) 0.0211(15) Uani 1 1 d .
C5 C 0.0352(3) -0.1549(5) -0.1891(4) 0.0263(16) Uani 1 1 d .
H5 H 0.0351 -0.2100 -0.1509 0.032 Uiso 1 1 calc R
C6 C -0.0197(3) -0.1473(5) -0.2762(4) 0.0253(16) Uani 1 1 d .
H6 H -0.0564 -0.1976 -0.2942 0.030 Uiso 1 1 calc R
C7 C -0.0214(3) -0.0699(6) -0.3345(4) 0.0307(17) Uani 1 1 d .
H7 H -0.0590 -0.0679 -0.3914 0.037 Uiso 1 1 calc R
C9 C 0.0876(2) -0.0008(6) -0.2238(3) 0.0195(12) Uani 1 1 d .
C10 C 0.0421(3) 0.0943(5) -0.3632(4) 0.0275(16) Uani 1 1 d .
H10 H 0.0076 0.1042 -0.4215 0.033 Uiso 1 1 calc R
C11 C 0.0994(3) 0.1612(5) -0.3304(4) 0.0288(16) Uani 1 1 d .
H11 H 0.1032 0.2157 -0.3671 0.035 Uiso 1 1 calc R
C12 C 0.1536(3) 0.1508(5) -0.2418(4) 0.0209(15) Uani 1 1 d .
H12 H 0.1925 0.1975 -0.2206 0.025 Uiso 1 1 calc R
C13 C 0.1475(3) 0.0704(5) -0.1884(4) 0.0203(15) Uani 1 1 d .
C14 C 0.1825(3) -0.1893(5) 0.0455(4) 0.0204(15) Uani 1 1 d .
C15 C 0.2232(3) -0.2753(5) 0.0360(4) 0.0209(16) Uani 1 1 d .
C16 C 0.2097(3) -0.3718(5) 0.0660(4) 0.0330(17) Uani 1 1 d .
H16 H 0.2353 -0.4306 0.0602 0.040 Uiso 1 1 calc R
C17 C 0.1594(3) -0.3822(5) 0.1039(5) 0.0398(19) Uani 1 1 d .
H17 H 0.1513 -0.4476 0.1244 0.048 Uiso 1 1 calc R
C18 C 0.1210(3) -0.2970(5) 0.1120(5) 0.0350(18) Uani 1 1 d .
H18 H 0.0873 -0.3057 0.1386 0.042 Uiso 1 1 calc R
C19 C 0.1301(3) -0.1984(5) 0.0824(4) 0.0240(16) Uani 1 1 d .
C20 C 0.2781(3) -0.2694(5) -0.0089(4) 0.0263(16) Uani 1 1 d .
H20 H 0.2971 -0.1974 -0.0013 0.032 Uiso 1 1 calc R
C21 C 0.3424(3) -0.3429(5) 0.0333(5) 0.0372(18) Uani 1 1 d .
H21A H 0.3596 -0.3386 0.0981 0.056 Uiso 1 1 calc R
H21B H 0.3807 -0.3229 0.0141 0.056 Uiso 1 1 calc R
H21C H 0.3276 -0.4138 0.0144 0.056 Uiso 1 1 calc R
C22 C 0.2413(3) -0.2907(5) -0.1109(4) 0.0410(19) Uani 1 1 d .
H22A H 0.2234 -0.3616 -0.1205 0.062 Uiso 1 1 calc R
H22B H 0.2758 -0.2811 -0.1386 0.062 Uiso 1 1 calc R
H22C H 0.2015 -0.2428 -0.1374 0.062 Uiso 1 1 calc R
C23 C 0.0828(3) -0.1093(5) 0.0909(4) 0.0258(16) Uani 1 1 d .
H23 H 0.0985 -0.0440 0.0714 0.031 Uiso 1 1 calc R
C24 C 0.0886(3) -0.0958(5) 0.1874(4) 0.0368(18) Uani 1 1 d .
H24A H 0.0676 -0.1557 0.2047 0.055 Uiso 1 1 calc R
H24B H 0.0632 -0.0333 0.1918 0.055 Uiso 1 1 calc R
H24C H 0.1389 -0.0899 0.2269 0.055 Uiso 1 1 calc R
C25 C 0.0026(3) -0.1300(5) 0.0290(4) 0.039(2) Uani 1 1 d .
H25A H -0.0018 -0.1353 -0.0328 0.059 Uiso 1 1 calc R
H25B H -0.0270 -0.0730 0.0346 0.059 Uiso 1 1 calc R
H25C H -0.0133 -0.1945 0.0467 0.059 Uiso 1 1 calc R
C26 C 0.3064(3) 0.1180(5) -0.0214(4) 0.0227(15) Uani 1 1 d .
C27 C 0.3519(3) 0.0773(5) -0.0636(4) 0.0265(16) Uani 1 1 d .
C28 C 0.4065(3) 0.1441(6) -0.0643(5) 0.035(2) Uani 1 1 d .
H28 H 0.4375 0.1215 -0.0917 0.042 Uiso 1 1 calc R
C29 C 0.4166(3) 0.2417(6) -0.0263(5) 0.0388(19) Uani 1 1 d .
H29 H 0.4555 0.2827 -0.0254 0.047 Uiso 1 1 calc R
C30 C 0.3700(3) 0.2797(5) 0.0105(4) 0.0334(17) Uani 1 1 d .
H30 H 0.3765 0.3476 0.0340 0.040 Uiso 1 1 calc R
C31 C 0.3131(3) 0.2191(5) 0.0135(4) 0.0261(16) Uani 1 1 d .
C32 C 0.3430(3) -0.0322(4) -0.1041(4) 0.0276(18) Uani 1 1 d .
H32 H 0.3033 -0.0670 -0.0931 0.033 Uiso 1 1 calc R
C33 C 0.4108(3) -0.0990(5) -0.0616(4) 0.0328(19) Uani 1 1 d .
H33A H 0.4505 -0.0665 -0.0717 0.049 Uiso 1 1 calc R
H33B H 0.4021 -0.1677 -0.0886 0.049 Uiso 1 1 calc R
H33C H 0.4226 -0.1050 0.0023 0.049 Uiso 1 1 calc R
C34 C 0.3221(3) -0.0268(5) -0.2065(4) 0.041(2) Uani 1 1 d .
H34A H 0.2783 0.0135 -0.2336 0.062 Uiso 1 1 calc R
H34B H 0.3143 -0.0966 -0.2312 0.062 Uiso 1 1 calc R
H34C H 0.3605 0.0062 -0.2191 0.062 Uiso 1 1 calc R
N1 N 0.1942(2) -0.0879(4) 0.0087(3) 0.0170(12) Uani 1 1 d .
N2 N 0.2483(2) 0.0501(4) -0.0200(3) 0.0196(12) Uani 1 1 d .

loop_
_atom_site_aniso_label
_atom_site_aniso_U_11
_atom_site_aniso_U_22
_atom_site_aniso_U_33
_atom_site_aniso_U_23
_atom_site_aniso_U_13
_atom_site_aniso_U_12
C8 0.024(3) 0.025(4) 0.025(3) -0.010(4) 0.012(3) 0.001(4)
C35 0.029(4) 0.026(4) 0.052(5) -0.012(4) 0.012(4) -0.007(3)
C36 0.057(5) 0.038(5) 0.043(5) -0.010(4) 0.015(4) -0.009(4)
C37 0.049(5) 0.075(7) 0.063(6) -0.032(5) -0.006(4) 0.030(5)
C38 0.029(4) 0.043(5) 0.026(4) -0.004(4) 0.009(3) 0.000(3)
C39 0.024(4) 0.054(6) 0.048(5) -0.015(5) 0.006(3) -0.013(4)
C40 0.025(4) 0.050(5) 0.054(5) -0.007(4) 0.019(4) -0.003(3)
C41 0.023(3) 0.044(5) 0.023(3) -0.001(4) 0.011(2) 0.007(4)
C42 0.032(4) 0.033(4) 0.031(4) -0.004(4) 0.009(3) 0.014(3)
C43 0.053(5) 0.044(5) 0.041(5) 0.010(5) 0.013(4) 0.016(4)
C44 0.047(4) 0.055(6) 0.032(5) 0.018(4) 0.011(4) 0.013(4)
C45 0.033(3) 0.049(5) 0.017(3) 0.003(5) 0.010(3) 0.003(5)
Cl1 0.0287(8) 0.0425(12) 0.0467(12) -0.0109(10) 0.0148(8) 0.0029(8)
Ir1 0.02188(12) 0.02470(14) 0.02364(14) -0.0014(2) 0.00724(9) 0.00030(17)
C1 0.018(3) 0.016(4) 0.030(4) 0.001(3) 0.012(3) 0.007(3)
C2 0.014(3) 0.026(4) 0.021(4) 0.002(3) 0.007(3) 0.003(3)
C3 0.023(3) 0.013(4) 0.019(4) 0.000(3) 0.006(3) -0.004(3)
C4 0.019(3) 0.019(4) 0.027(4) 0.003(3) 0.010(3) 0.000(3)
C5 0.033(4) 0.022(4) 0.027(4) -0.004(3) 0.014(3) -0.002(3)
C6 0.020(3) 0.029(4) 0.026(4) -0.009(4) 0.007(3) -0.016(3)
C7 0.020(3) 0.048(5) 0.022(4) -0.011(4) 0.004(3) -0.001(3)
C9 0.018(3) 0.021(3) 0.021(3) -0.003(5) 0.008(2) 0.007(4)
C10 0.028(4) 0.038(5) 0.016(4) -0.002(4) 0.006(3) 0.012(3)
C11 0.035(4) 0.025(4) 0.030(4) 0.009(3) 0.015(3) 0.009(3)
C12 0.018(3) 0.015(4) 0.030(4) -0.003(3) 0.008(3) 0.003(3)
C13 0.020(3) 0.016(4) 0.027(4) -0.005(3) 0.011(3) 0.001(3)
C14 0.018(3) 0.023(4) 0.016(4) -0.001(3) 0.002(3) -0.001(3)
C15 0.019(3) 0.022(4) 0.017(4) 0.002(3) 0.003(3) 0.000(3)
C16 0.034(4) 0.022(4) 0.048(5) 0.005(4) 0.021(4) 0.003(3)
C17 0.039(4) 0.024(4) 0.062(5) 0.018(4) 0.025(4) 0.000(3)
C18 0.034(4) 0.034(5) 0.041(5) 0.010(4) 0.019(3) 0.004(3)
C19 0.024(3) 0.022(4) 0.026(4) 0.003(3) 0.009(3) 0.003(3)
C20 0.034(4) 0.018(4) 0.032(4) -0.002(3) 0.018(3) 0.001(3)
C21 0.032(4) 0.033(4) 0.049(5) 0.005(4) 0.017(3) 0.010(3)
C22 0.052(4) 0.033(5) 0.035(5) 0.004(4) 0.013(4) 0.005(4)
C23 0.022(3) 0.031(4) 0.029(4) 0.008(3) 0.015(3) 0.006(3)
C24 0.044(4) 0.037(5) 0.033(5) 0.005(4) 0.019(3) 0.006(3)
C25 0.032(4) 0.036(4) 0.050(6) 0.004(4) 0.016(4) 0.008(3)
C26 0.021(3) 0.018(4) 0.023(4) 0.001(3) 0.001(3) -0.006(3)
C27 0.022(4) 0.026(4) 0.026(4) 0.007(3) 0.003(3) 0.000(3)
C28 0.025(4) 0.045(5) 0.036(5) 0.009(4) 0.013(3) 0.001(4)
C29 0.026(4) 0.040(5) 0.045(5) 0.019(4) 0.008(3) -0.012(4)
C30 0.031(4) 0.022(4) 0.038(5) 0.005(4) 0.002(3) -0.005(3)
C31 0.026(4) 0.023(4) 0.025(4) 0.006(3) 0.004(3) -0.003(3)
C32 0.024(3) 0.028(5) 0.032(4) -0.001(3) 0.012(3) 0.003(3)
C33 0.034(4) 0.031(5) 0.029(5) 0.003(4) 0.007(3) 0.006(3)
C34 0.041(4) 0.049(6) 0.033(4) 0.003(4) 0.013(3) 0.015(3)
N1 0.018(3) 0.015(3) 0.017(3) -0.002(2) 0.006(2) -0.001(2)
N2 0.018(3) 0.016(3) 0.023(3) -0.001(3) 0.005(2) 0.001(2)

loop_
_atom_type_symbol
_atom_type_description
_atom_type_scat_dispersion_real
_atom_type_scat_dispersion_imag
_atom_type_scat_source
C C 0.0030 0.0020 'International Tables Vol C Tables 4.2.6.8 and 6.1.1.4'
H H 0.0000 0.0000 'International Tables Vol C Tables 4.2.6.8 and 6.1.1.4'
N N 0.0060 0.0030 'International Tables Vol C Tables 4.2.6.8 and 6.1.1.4'
Cl Cl 0.1480 0.1590 'International Tables Vol C Tables 4.2.6.8 and 6.1.1.4'
Ir Ir -1.4440 7.9890 'International Tables Vol C Tables 4.2.6.8 and 6.1.1.4'

loop_
_geom_angle_atom_site_label_1
_geom_angle_atom_site_label_2
_geom_angle_atom_site_label_3
_geom_angle
C9 C8 C10 116.4(6)
C9 C8 C7 114.7(6)
C10 C8 C7 128.8(6)
C36 C35 C31 113.9(5)
C36 C35 C37 110.7(6)
C31 C35 C37 109.3(6)
C36 C35 H35 107.6
C31 C35 H35 107.6
C37 C35 H35 107.6
C35 C36 H36A 109.5
C35 C36 H36B 109.5
H36A C36 H36B 109.5
C35 C36 H36C 109.5
H36A C36 H36C 109.5
H36B C36 H36C 109.5
C35 C37 H37A 109.5
C35 C37 H37B 109.5
H37A C37 H37B 109.5
C35 C37 H37C 109.5
H37A C37 H37C 109.5
H37B C37 H37C 109.5
C45 C38 C39 123.9(6)
C45 C38 Ir1 71.8(4)
C39 C38 Ir1 110.3(4)
C45 C38 H38 114.4
C39 C38 H38 114.4
Ir1 C38 H38 114.4
C40 C39 C38 114.3(6)
C40 C39 H39A 108.7
C38 C39 H39A 108.7
C40 C39 H39B 108.7
C38 C39 H39B 108.7
H39A C39 H39B 107.6
C39 C40 C41 112.8(5)
C39 C40 H40A 109.0
C41 C40 H40A 109.0
C39 C40 H40B 109.0
C41 C40 H40B 109.0
H40A C40 H40B 107.8
C42 C41 C40 123.5(6)
C42 C41 Ir1 70.3(3)
C40 C41 Ir1 113.9(4)
C42 C41 H41 113.9
C40 C41 H41 113.9
Ir1 C41 H41 113.9
C41 C42 C43 124.1(6)
C41 C42 Ir1 70.5(3)
C43 C42 Ir1 112.1(5)
C41 C42 H42 114.1
C43 C42 H42 114.1
Ir1 C42 H42 114.1
C42 C43 C44 112.8(6)
C42 C43 H43A 109.0
C44 C43 H43A 109.0
C42 C43 H43B 109.0
C44 C43 H43B 109.0
H43A C43 H43B 107.8
C45 C44 C43 113.7(6)
C45 C44 H44A 108.8
C43 C44 H44A 108.8
C45 C44 H44B 108.8
C43 C44 H44B 108.8
H44A C44 H44B 107.7
C38 C45 C44 123.4(5)
C38 C45 Ir1 70.9(4)
C44 C45 Ir1 112.6(4)
C38 C45 H45 114.1
C44 C45 H45 114.1
Ir1 C45 H45 114.1
C1 Ir1 C42 96.4(2)
C1 Ir1 C41 97.2(2)
C42 Ir1 C41 39.2(2)
C1 Ir1 C38 156.2(2)
C42 Ir1 C38 97.1(2)
C41 Ir1 C38 81.3(2)
C1 Ir1 C45 165.8(2)
C42 Ir1 C45 80.9(3)
C41 Ir1 C45 89.5(2)
C38 Ir1 C45 37.3(2)
C1 Ir1 Cl1 86.79(15)
C42 Ir1 Cl1 160.64(19)
C41 Ir1 Cl1 159.3(2)
C38 Ir1 Cl1 86.92(17)
C45 Ir1 Cl1 91.33(17)
N2 C1 N1 104.9(5)
N2 C1 Ir1 123.1(4)
N1 C1 Ir1 129.8(4)
C3 C2 N1 108.2(5)
C3 C2 C4 108.5(5)
N1 C2 C4 143.3(6)
C2 C3 N2 107.1(5)
C2 C3 C13 112.0(5)
N2 C3 C13 141.0(5)
C5 C4 C9 117.6(5)
C5 C4 C2 138.4(6)
C9 C4 C2 104.0(5)
C4 C5 C6 119.3(6)
C4 C5 H5 120.3
C6 C5 H5 120.3
C7 C6 C5 122.6(6)
C7 C6 H6 118.7
C5 C6 H6 118.7
C6 C7 C8 121.0(6)
C6 C7 H7 119.5
C8 C7 H7 119.5
C8 C9 C4 124.6(6)
C8 C9 C13 122.6(6)
C4 C9 C13 112.7(5)
C11 C10 C8 121.2(6)
C11 C10 H10 119.4
C8 C10 H10 119.4
C10 C11 C12 122.1(6)
C10 C11 H11 118.9
C12 C11 H11 118.9
C13 C12 C11 118.4(6)
C13 C12 H12 120.8
C11 C12 H12 120.8
C12 C13 C9 119.2(5)
C12 C13 C3 138.1(5)
C9 C13 C3 102.7(5)
C19 C14 C15 122.7(6)
C19 C14 N1 120.2(5)
C15 C14 N1 117.0(5)
C16 C15 C14 117.2(5)
C16 C15 C20 118.6(6)
C14 C15 C20 124.1(6)
C17 C16 C15 121.0(6)
C17 C16 H16 119.5
C15 C16 H16 119.5
C18 C17 C16 120.1(6)
C18 C17 H17 120.0
C16 C17 H17 120.0
C17 C18 C19 122.7(6)
C17 C18 H18 118.7
C19 C18 H18 118.7
C18 C19 C14 116.2(6)
C18 C19 C23 118.8(5)
C14 C19 C23 125.0(6)
C21 C20 C15 113.3(5)
C21 C20 C22 109.9(5)
C15 C20 C22 110.8(5)
C21 C20 H20 107.5
C15 C20 H20 107.5
C22 C20 H20 107.5
C20 C21 H21A 109.5
C20 C21 H21B 109.5
H21A C21 H21B 109.5
C20 C21 H21C 109.5
H21A C21 H21C 109.5
H21B C21 H21C 109.5
C20 C22 H22A 109.5
C20 C22 H22B 109.5
H22A C22 H22B 109.5
C20 C22 H22C 109.5
H22A C22 H22C 109.5
H22B C22 H22C 109.5
C24 C23 C19 111.7(5)
C24 C23 C25 109.1(5)
C19 C23 C25 110.0(5)
C24 C23 H23 108.6
C19 C23 H23 108.6
C25 C23 H23 108.6
C23 C24 H24A 109.5
C23 C24 H24B 109.5
H24A C24 H24B 109.5
C23 C24 H24C 109.5
H24A C24 H24C 109.5
H24B C24 H24C 109.5
C23 C25 H25A 109.5
C23 C25 H25B 109.5
H25A C25 H25B 109.5
C23 C25 H25C 109.5
H25A C25 H25C 109.5
H25B C25 H25C 109.5
C31 C26 C27 123.3(6)
C31 C26 N2 119.9(5)
C27 C26 N2 116.7(5)
C28 C27 C26 115.3(6)
C28 C27 C32 121.5(6)
C26 C27 C32 123.2(5)
C29 C28 C27 122.5(7)
C29 C28 H28 118.7
C27 C28 H28 118.7
C28 C29 C30 120.4(6)
C28 C29 H29 119.8
C30 C29 H29 119.8
C29 C30 C31 121.2(7)
C29 C30 H30 119.4
C31 C30 H30 119.4
C30 C31 C26 117.0(6)
C30 C31 C35 121.0(6)
C26 C31 C35 122.0(5)
C33 C32 C27 112.6(5)
C33 C32 C34 109.5(5)
C27 C32 C34 110.8(5)
C33 C32 H32 107.9
C27 C32 H32 107.9
C34 C32 H32 107.9
C32 C33 H33A 109.5
C32 C33 H33B 109.5
H33A C33 H33B 109.5
C32 C33 H33C 109.5
H33A C33 H33C 109.5
H33B C33 H33C 109.5
C32 C34 H34A 109.5
C32 C34 H34B 109.5
H34A C34 H34B 109.5
C32 C34 H34C 109.5
H34A C34 H34C 109.5
H34B C34 H34C 109.5
C2 N1 C1 109.4(5)
C2 N1 C14 123.1(5)
C1 N1 C14 126.4(5)
C1 N2 C3 110.5(4)
C1 N2 C26 125.6(4)
C3 N2 C26 122.1(5)

loop_
_geom_bond_atom_site_label_1
_geom_bond_atom_site_label_2
_geom_bond_distance
C8 C9 1.391(7)
C8 C10 1.417(9)
C8 C7 1.435(9)
C35 C36 1.509(8)
C35 C31 1.518(8)
C35 C37 1.535(9)
C35 H35 0.9800
C36 H36A 0.9600
C36 H36B 0.9600
C36 H36C 0.9600
C37 H37A 0.9600
C37 H37B 0.9600
C37 H37C 0.9600
C38 C45 1.386(9)
C38 C39 1.508(8)
C38 Ir1 2.161(6)
C38 H38 0.9800
C39 C40 1.493(9)
C39 H39A 0.9700
C39 H39B 0.9700
C40 C41 1.539(8)
C40 H40A 0.9700
C40 H40B 0.9700
C41 C42 1.415(9)
C41 Ir1 2.108(5)
C41 H41 0.9800
C42 C43 1.511(9)
C42 Ir1 2.106(6)
C42 H42 0.9800
C43 C44 1.509(9)
C43 H43A 0.9700
C43 H43B 0.9700
C44 C45 1.494(9)
C44 H44A 0.9700
C44 H44B 0.9700
C45 Ir1 2.173(5)
C45 H45 0.9800
Cl1 Ir1 2.3644(16)
Ir1 C1 2.040(6)
C1 N2 1.382(7)
C1 N1 1.392(6)
C2 C3 1.359(7)
C2 N1 1.389(7)
C2 C4 1.476(8)
C3 N2 1.388(7)
C3 C13 1.456(8)
C4 C5 1.367(8)
C4 C9 1.422(8)
C5 C6 1.406(8)
C5 H5 0.9300
C6 C7 1.348(8)
C6 H6 0.9300
C7 H7 0.9300
C9 C13 1.430(8)
C10 C11 1.358(8)
C10 H10 0.9300
C11 C12 1.420(8)
C11 H11 0.9300
C12 C13 1.369(8)
C12 H12 0.9300
C14 C19 1.389(7)
C14 C15 1.404(8)
C14 N1 1.472(7)
C15 C16 1.381(8)
C15 C20 1.525(8)
C16 C17 1.363(8)
C16 H16 0.9300
C17 C18 1.361(8)
C17 H17 0.9300
C18 C19 1.376(8)
C18 H18 0.9300
C19 C23 1.514(8)
C20 C21 1.519(7)
C20 C22 1.533(8)
C20 H20 0.9800
C21 H21A 0.9600
C21 H21B 0.9600
C21 H21C 0.9600
C22 H22A 0.9600
C22 H22B 0.9600
C22 H22C 0.9600
C23 C24 1.512(8)
C23 C25 1.545(7)
C23 H23 0.9800
C24 H24A 0.9600
C24 H24B 0.9600
C24 H24C 0.9600
C25 H25A 0.9600
C25 H25B 0.9600
C25 H25C 0.9600
C26 C31 1.387(8)
C26 C27 1.419(8)
C26 N2 1.452(7)
C27 C28 1.385(8)
C27 C32 1.517(9)
C28 C29 1.362(9)
C28 H28 0.9300
C29 C30 1.365(9)
C29 H29 0.9300
C30 C31 1.388(8)
C30 H30 0.9300
C32 C33 1.517(7)
C32 C34 1.528(8)
C32 H32 0.9800
C33 H33A 0.9600
C33 H33B 0.9600
C33 H33C 0.9600
C34 H34A 0.9600
C34 H34B 0.9600
C34 H34C 0.9600

loop_
_geom_torsion_atom_site_label_1
_geom_torsion_atom_site_label_2
_geom_torsion_atom_site_label_3
_geom_torsion_atom_site_label_4
_geom_torsion
C45 C38 C39 C40 51.0(9)
Ir1 C38 C39 C40 -30.3(8)
C38 C39 C40 C41 25.7(9)
C39 C40 C41 C42 -90.0(8)
C39 C40 C41 Ir1 -8.5(8)
C40 C41 C42 C43 2.2(9)
Ir1 C41 C42 C43 -104.0(6)
C40 C41 C42 Ir1 106.3(5)
C41 C42 C43 C44 49.5(9)
Ir1 C42 C43 C44 -31.2(7)
C42 C43 C44 C45 27.7(9)
C39 C38 C45 C44 2.2(10)
Ir1 C38 C45 C44 105.0(6)
C39 C38 C45 Ir1 -102.7(6)
C43 C44 C45 C38 -92.6(8)
C43 C44 C45 Ir1 -11.2(8)
C41 C42 Ir1 C1 93.5(4)
C43 C42 Ir1 C1 -146.6(5)
C43 C42 Ir1 C41 119.8(7)
C41 C42 Ir1 C38 -66.8(4)
C43 C42 Ir1 C38 53.0(5)
C41 C42 Ir1 C45 -100.5(4)
C43 C42 Ir1 C45 19.3(5)
C41 C42 Ir1 Cl1 -167.8(4)
C43 C42 Ir1 Cl1 -47.9(9)
C42 C41 Ir1 C1 -91.4(4)
C40 C41 Ir1 C1 149.8(5)
C40 C41 Ir1 C42 -118.8(7)
C42 C41 Ir1 C38 112.6(4)
C40 C41 Ir1 C38 -6.2(5)
C42 C41 Ir1 C45 76.1(4)
C40 C41 Ir1 C45 -42.7(5)
C42 C41 Ir1 Cl1 168.5(4)
C40 C41 Ir1 Cl1 49.7(8)
C45 C38 Ir1 C1 171.1(4)
C39 C38 Ir1 C1 -68.6(7)
C45 C38 Ir1 C42 -64.7(4)
C39 C38 Ir1 C42 55.5(5)
C45 C38 Ir1 C41 -100.8(4)
C39 C38 Ir1 C41 19.5(5)
C39 C38 Ir1 C45 120.3(6)
C45 C38 Ir1 Cl1 96.2(3)
C39 C38 Ir1 Cl1 -143.5(5)
C38 C45 Ir1 C1 -165.3(8)
C44 C45 Ir1 C1 75.5(10)
C38 C45 Ir1 C42 114.6(4)
C44 C45 Ir1 C42 -4.5(5)
C38 C45 Ir1 C41 76.2(4)
C44 C45 Ir1 C41 -43.0(5)
C44 C45 Ir1 C38 -119.2(6)
C38 C45 Ir1 Cl1 -83.2(3)
C44 C45 Ir1 Cl1 157.7(5)
C42 Ir1 C1 N2 -108.6(4)
C41 Ir1 C1 N2 -69.1(5)
C38 Ir1 C1 N2 15.7(8)
C45 Ir1 C1 N2 173.3(7)
Cl1 Ir1 C1 N2 90.6(4)
C42 Ir1 C1 N1 90.9(5)
C41 Ir1 C1 N1 130.5(5)
C38 Ir1 C1 N1 -144.8(5)
C45 Ir1 C1 N1 12.8(12)
Cl1 Ir1 C1 N1 -69.9(5)
N1 C2 C3 N2 0.7(6)
C4 C2 C3 N2 -178.7(5)
N1 C2 C3 C13 -179.3(5)
C4 C2 C3 C13 1.3(6)
C3 C2 C4 C5 177.6(7)
N1 C2 C4 C5 -1.5(14)
C3 C2 C4 C9 -1.6(6)
N1 C2 C4 C9 179.4(7)
C9 C4 C5 C6 -2.4(8)
C2 C4 C5 C6 178.5(6)
C4 C5 C6 C7 1.0(9)
C5 C6 C7 C8 0.3(9)
C9 C8 C7 C6 -0.1(9)
C10 C8 C7 C6 178.1(6)
C10 C8 C9 C4 -179.9(5)
C7 C8 C9 C4 -1.5(9)
C10 C8 C9 C13 1.0(8)
C7 C8 C9 C13 179.4(5)
C5 C4 C9 C8 2.8(9)
C2 C4 C9 C8 -177.9(5)
C5 C4 C9 C13 -178.0(5)
C2 C4 C9 C13 1.3(6)
C9 C8 C10 C11 0.0(9)
C7 C8 C10 C11 -178.2(6)
C8 C10 C11 C12 -0.5(9)
C10 C11 C12 C13 0.0(9)
C11 C12 C13 C9 0.9(8)
C11 C12 C13 C3 -179.2(6)
C8 C9 C13 C12 -1.4(8)
C4 C9 C13 C12 179.3(5)
C8 C9 C13 C3 178.6(5)
C4 C9 C13 C3 -0.6(6)
C2 C3 C13 C12 179.6(7)
N2 C3 C13 C12 -0.3(13)
C2 C3 C13 C9 -0.5(6)
N2 C3 C13 C9 179.6(7)
C19 C14 C15 C16 -0.6(9)
N1 C14 C15 C16 -176.6(5)
C19 C14 C15 C20 176.5(5)
N1 C14 C15 C20 0.5(8)
C14 C15 C16 C17 -0.6(9)
C20 C15 C16 C17 -177.8(6)
C15 C16 C17 C18 0.6(10)
C16 C17 C18 C19 0.6(11)
C17 C18 C19 C14 -1.7(10)
C17 C18 C19 C23 177.6(6)
C15 C14 C19 C18 1.7(9)
N1 C14 C19 C18 177.6(5)
C15 C14 C19 C23 -177.5(5)
N1 C14 C19 C23 -1.6(9)
C16 C15 C20 C21 -36.6(8)
C14 C15 C20 C21 146.3(6)
C16 C15 C20 C22 87.5(7)
C14 C15 C20 C22 -89.5(7)
C18 C19 C23 C24 55.8(7)
C14 C19 C23 C24 -125.0(6)
C18 C19 C23 C25 -65.6(7)
C14 C19 C23 C25 113.6(6)
C31 C26 C27 C28 2.9(9)
N2 C26 C27 C28 179.6(5)
C31 C26 C27 C32 -178.1(6)
N2 C26 C27 C32 -1.4(9)
C26 C27 C28 C29 0.7(9)
C32 C27 C28 C29 -178.3(6)
C27 C28 C29 C30 -3.4(10)
C28 C29 C30 C31 2.5(10)
C29 C30 C31 C26 0.9(9)
C29 C30 C31 C35 -176.3(6)
C27 C26 C31 C30 -3.7(9)
N2 C26 C31 C30 179.7(5)
C27 C26 C31 C35 173.5(6)
N2 C26 C31 C35 -3.1(9)
C36 C35 C31 C30 -42.4(9)
C37 C35 C31 C30 81.9(8)
C36 C35 C31 C26 140.5(6)
C37 C35 C31 C26 -95.1(7)
C28 C27 C32 C33 57.6(8)
C26 C27 C32 C33 -121.3(6)
C28 C27 C32 C34 -65.5(7)
C26 C27 C32 C34 115.6(6)
C3 C2 N1 C1 0.5(6)
C4 C2 N1 C1 179.6(7)
C3 C2 N1 C14 -168.3(5)
C4 C2 N1 C14 10.7(11)
N2 C1 N1 C2 -1.4(6)
Ir1 C1 N1 C2 161.7(4)
N2 C1 N1 C14 166.9(5)
Ir1 C1 N1 C14 -29.9(8)
C19 C14 N1 C2 -85.6(7)
C15 C14 N1 C2 90.5(6)
C19 C14 N1 C1 107.6(6)
C15 C14 N1 C1 -76.4(7)
N1 C1 N2 C3 1.9(6)
Ir1 C1 N2 C3 -162.7(4)
N1 C1 N2 C26 -163.0(5)
Ir1 C1 N2 C26 32.4(7)
C2 C3 N2 C1 -1.6(6)
C13 C3 N2 C1 178.3(7)
C2 C3 N2 C26 163.9(5)
C13 C3 N2 C26 -16.2(11)
C31 C26 N2 C1 -92.9(7)
C27 C26 N2 C1 90.3(7)
C31 C26 N2 C3 103.9(7)
C27 C26 N2 C3 -72.9(7)
